data_1533722
loop_
_publ_author_name
'Belous, A.G.'
'Yanchevskii, O.Z.'
'V'yunov, O.I.'
'Pashkova, E.V.'
'Tovstolytkin, A.I.'
'Pogorelyi, A.M.'

_publ_section_title
;
 Effects of chemical composition and sintering temperature on the
 structure of La1-x Srx Mn O3+d solid solutions
;
_journal_name_full 'Neorganicheskie Materialy'
_journal_page_first 212
_journal_page_last 222
_journal_volume 39
_journal_year 2003
_chemical_formula_sum 'La0.69 Mn O3.054 Sr0.3'
_chemical_name_systematic '(La0.69 Sr0.3) Mn O3.054'
_space_group_IT_number 160
_symmetry_space_group_name_Hall 'R 3 -2"'
_symmetry_space_group_name_H-M 'R 3 m :H'
_cell_angle_alpha 90
_cell_angle_beta 90
_cell_angle_gamma 120
_cell_formula_units_Z 3
_cell_length_a 5.4941
_cell_length_b 5.4941
_cell_length_c 6.6711
_cell_volume 174.390
_citation_journal_id_ASTM NMATEI
_cod_data_source_file Belous_NMATEI_2003_574.cif
_cod_data_source_block La0.69Mn1O3.054Sr0.3
_cod_original_cell_volume 174.3899
_cod_original_formula_sum 'La0.69 Mn1 O3.054 Sr0.3'
_cod_database_code 1533722

loop_
_symmetry_equiv_pos_as_xyz
x,y,z
-y,x-y,z
-x+y,-x,z
-y,-x,z
x,x-y,z
-x+y,y,z
x+2/3,y+1/3,z+1/3
-y+2/3,x-y+1/3,z+1/3
-x+y+2/3,-x+1/3,z+1/3
-y+2/3,-x+1/3,z+1/3
x+2/3,x-y+1/3,z+1/3
-x+y+2/3,y+1/3,z+1/3
x+1/3,y+2/3,z+2/3
-y+1/3,x-y+2/3,z+2/3
-x+y+1/3,-x+2/3,z+2/3
-y+1/3,-x+2/3,z+2/3
x+1/3,x-y+2/3,z+2/3
-x+y+1/3,y+2/3,z+2/3

loop_
_atom_site_label
_atom_site_type_symbol
_atom_site_fract_x
_atom_site_fract_y
_atom_site_fract_z
_atom_site_occupancy
_atom_site_U_iso_or_equiv
Mn1 Mn+3 0 0 0 1 0.0
O1 O-2 0.553 0.106 0.49 1.018 0.0
Sr1 Sr+2 0 0 0.498 0.3 0.0
La1 La+3 0 0 0.498 0.69 0.0
